data_7003060
loop_
_publ_author_name
'Carmichael, Christopher D.'
'Fryzuk, Michael D.'

_publ_section_title
;
 Cubane and step-form structures of dilithium bis(aryloxy)phosphines
;
_journal_issue 6
_journal_name_full 'Dalton Transactions'
_journal_page_first 800
_journal_page_last 806
_journal_paper_doi 10.1039/b710506a
_journal_year 2008
_chemical_formula_moiety 'C116 H154 Li6 O6 P2'
_chemical_formula_sum 'C116 H154 Li6 O6 P2'
_chemical_formula_weight 1747.97
_chemical_name_systematic
;
?
;
_space_group_IT_number 2
_symmetry_cell_setting triclinic
_symmetry_space_group_name_Hall '-P 1'
_symmetry_space_group_name_H-M 'P -1'
_atom_sites_solution_hydrogens geom
_atom_sites_solution_primary direct
_atom_sites_solution_secondary difmap
_audit_creation_method SHELXL-97
_cell_angle_alpha 103.686(2)
_cell_angle_beta 101.950(1)
_cell_angle_gamma 111.550(2)
_cell_formula_units_Z 1
_cell_length_a 12.9823(14)
_cell_length_b 15.5897(17)
_cell_length_c 16.1226(16)
_cell_measurement_reflns_used 3198
_cell_measurement_temperature 173(2)
_cell_measurement_theta_max 27.88
_cell_measurement_theta_min 2.35
_cell_volume 2788.4(5)
_computing_cell_refinement 'd*TREK (MSC, 1997)'
_computing_data_collection 'd*TREK (MSC, 1997)'
_computing_data_reduction 'CrystalClear (Rigaku/MSC Inc., 2004)'
_computing_molecular_graphics 'ORTEP-3 for Windows (Farrugia, 1997)'
_computing_publication_material 'WinGX publication routines (Farrugia, 1999)'
_computing_structure_refinement 'SHELXL-97 (Sheldrick, 1997)'
_computing_structure_solution 'SIR97 (Altomere et al., 1999)'
_diffrn_ambient_temperature 173(2)
_diffrn_measured_fraction_theta_full 0.869
_diffrn_measured_fraction_theta_max 0.869
_diffrn_measurement_device_type 'Rigaku/ADSC CCD'
_diffrn_measurement_method 'area detector'
_diffrn_radiation_monochromator graphite
_diffrn_radiation_source 'fine-focus sealed tube'
_diffrn_radiation_type MoK\a
_diffrn_radiation_wavelength 0.71073
_diffrn_reflns_av_R_equivalents 0.0526
_diffrn_reflns_av_sigmaI/netI 0.0729
_diffrn_reflns_limit_h_max 15
_diffrn_reflns_limit_h_min -15
_diffrn_reflns_limit_k_max 17
_diffrn_reflns_limit_k_min -20
_diffrn_reflns_limit_l_max 20
_diffrn_reflns_limit_l_min -19
_diffrn_reflns_number 25238
_diffrn_reflns_theta_full 27.88
_diffrn_reflns_theta_max 27.88
_diffrn_reflns_theta_min 2.35
_diffrn_standards_decay_% 0
_diffrn_standards_number 0
_exptl_absorpt_coefficient_mu 0.088
_exptl_absorpt_correction_T_max 1.0000
_exptl_absorpt_correction_T_min 0.8895
_exptl_absorpt_correction_type multi-scan
_exptl_absorpt_process_details Semi-empirical
_exptl_crystal_colour colourless
_exptl_crystal_density_diffrn 1.041
_exptl_crystal_density_method 'not measured'
_exptl_crystal_description irregular
_exptl_crystal_F_000 946
_exptl_crystal_size_max 0.50
_exptl_crystal_size_mid 0.20
_exptl_crystal_size_min 0.20
_refine_diff_density_max 1.926
_refine_diff_density_min -0.304
_refine_diff_density_rms 0.059
_refine_ls_extinction_method none
_refine_ls_goodness_of_fit_ref 0.982
_refine_ls_hydrogen_treatment mixed
_refine_ls_matrix_type full
_refine_ls_number_parameters 653
_refine_ls_number_reflns 11576
_refine_ls_number_restraints 0
_refine_ls_restrained_S_all 0.982
_refine_ls_R_factor_all 0.1106
_refine_ls_R_factor_gt 0.0811
_refine_ls_shift/su_max 0.000
_refine_ls_shift/su_mean 0.000
_refine_ls_structure_factor_coef Fsqd
_refine_ls_weighting_details 'calc w=1/[\s^2^(Fo^2^)+(0.1249P)^2^+2.3000P] where P=(Fo^2^+2Fc^2^)/3'
_refine_ls_weighting_scheme calc
_refine_ls_wR_factor_gt 0.2072
_refine_ls_wR_factor_ref 0.2363
_reflns_number_gt 8470
_reflns_number_total 11576
_reflns_threshold_expression >2sigma(I)
_cod_data_source_file b710506a.txt
_cod_data_source_block "'[[OPO]Li2]2(ArOLi)2'"
_cod_depositor_comments
;
The following automatic conversions were performed:
'_symmetry_cell_setting' value 'Triclinic' changed to 'triclinic'
according to '/home/saulius/struct/CIF-dictionaries/cif_core.dic'
dictionary named 'cif_core.dic' version 2.4.1 from
2010-06-29.

'_exptl_absorpt_correction_type' value 'Multi-scan' changed
to 'multi-scan' according to
'/home/saulius/struct/CIF-dictionaries/cif_core.dic' dictionary named
'cif_core.dic' version 2.4.1 from 2010-06-29.

Automatic conversion script
Id: cif_fix_enum 1527 2010-12-29 10:47:43Z saulius 
;
_cod_original_cell_volume 2788.4(8)
_cod_original_sg_symbol_H-M P-1
_cod_database_code 7003060

loop_
_symmetry_equiv_pos_as_xyz
'x, y, z'
'-x, -y, -z'

loop_
_atom_site_label
_atom_site_type_symbol
_atom_site_fract_x
_atom_site_fract_y
_atom_site_fract_z
_atom_site_U_iso_or_equiv
_atom_site_adp_type
_atom_site_occupancy
_atom_site_symmetry_multiplicity
_atom_site_calc_flag
_atom_site_refinement_flags
_atom_site_disorder_assembly
_atom_site_disorder_group
C1 C 0.2077(2) 0.19422(17) 0.63682(16) 0.0250(5) Uani 1 1 d . . .
C2 C 0.2146(2) 0.10753(16) 0.59156(16) 0.0235(5) Uani 1 1 d . . .
C3 C 0.3118(2) 0.09174(17) 0.63158(17) 0.0264(5) Uani 1 1 d . . .
C4 C 0.3901(2) 0.15927(19) 0.71563(18) 0.0305(5) Uani 1 1 d . . .
H4 H 0.4543 0.1481 0.7423 0.037 Uiso 1 1 calc R . .
C5 C 0.3812(2) 0.24199(18) 0.76351(17) 0.0303(5) Uani 1 1 d . A .
C6 C 0.2888(2) 0.25840(18) 0.72139(17) 0.0282(5) Uani 1 1 d . . .
H6 H 0.2805 0.3148 0.7509 0.034 Uiso 1 1 calc R . .
C7 C 0.0651(2) 0.29067(18) 0.67155(17) 0.0280(5) Uani 1 1 d . . .
C8 C 0.0044(2) 0.23289(18) 0.71654(17) 0.0286(5) Uani 1 1 d . . .
C9 C -0.0263(2) 0.2792(2) 0.78868(18) 0.0337(6) Uani 1 1 d . . .
C10 C 0.0083(3) 0.3798(2) 0.81143(18) 0.0397(7) Uani 1 1 d . . .
H10 H -0.0112 0.4110 0.8598 0.048 Uiso 1 1 calc R . .
C11 C 0.0696(3) 0.4378(2) 0.76824(19) 0.0400(7) Uani 1 1 d . B .
C12 C 0.0967(2) 0.39159(19) 0.69708(18) 0.0335(6) Uani 1 1 d . . .
H12 H 0.1371 0.4288 0.6653 0.040 Uiso 1 1 calc R . .
C13 C 0.1738(2) 0.31450(18) 0.53436(18) 0.0307(5) Uani 1 1 d . . .
C14 C 0.1086(3) 0.3200(2) 0.4572(2) 0.0427(7) Uani 1 1 d . . .
H14 H 0.0267 0.2792 0.4328 0.051 Uiso 1 1 calc R . .
C15 C 0.1609(4) 0.3838(3) 0.4154(3) 0.0571(9) Uani 1 1 d . . .
H15 H 0.1147 0.3864 0.3629 0.068 Uiso 1 1 calc R . .
C16 C 0.2791(3) 0.4434(2) 0.4497(3) 0.0548(9) Uani 1 1 d . . .
H16 H 0.3152 0.4878 0.4216 0.066 Uiso 1 1 calc R . .
C17 C 0.3446(3) 0.4378(3) 0.5252(3) 0.0577(9) Uani 1 1 d . . .
H17 H 0.4267 0.4783 0.5489 0.069 Uiso 1 1 calc R . .
C18 C 0.2927(3) 0.3740(2) 0.5674(2) 0.0476(8) Uani 1 1 d . . .
H18 H 0.3396 0.3713 0.6196 0.057 Uiso 1 1 calc R . .
C19 C 0.3358(2) 0.0075(2) 0.58159(19) 0.0342(6) Uani 1 1 d . . .
C20 C 0.2298(3) -0.0933(2) 0.5477(2) 0.0459(8) Uani 1 1 d . . .
H20A H 0.1988 -0.1027 0.5971 0.069 Uiso 1 1 calc R . .
H20B H 0.2539 -0.1449 0.5267 0.069 Uiso 1 1 calc R . .
H20C H 0.1690 -0.0966 0.4978 0.069 Uiso 1 1 calc R . .
C21 C 0.3693(3) 0.0280(2) 0.5001(2) 0.0450(7) Uani 1 1 d . . .
H21A H 0.3097 0.0409 0.4639 0.067 Uiso 1 1 calc R . .
H21B H 0.3742 -0.0291 0.4631 0.067 Uiso 1 1 calc R . .
H21C H 0.4454 0.0855 0.5212 0.067 Uiso 1 1 calc R . .
C22 C 0.4370(3) -0.0013(3) 0.6419(2) 0.0503(8) Uani 1 1 d . . .
H22A H 0.5085 0.0601 0.6619 0.075 Uiso 1 1 calc R . .
H22B H 0.4495 -0.0554 0.6076 0.075 Uiso 1 1 calc R . .
H22C H 0.4175 -0.0144 0.6946 0.075 Uiso 1 1 calc R . .
C23 C 0.4697(3) 0.3153(2) 0.8554(2) 0.0426(7) Uani 1 1 d . . .
C27 C -0.0963(3) 0.2189(3) 0.8380(2) 0.0477(8) Uani 1 1 d . . .
C28 C -0.0301(4) 0.1680(3) 0.8807(3) 0.0655(11) Uani 1 1 d . . .
H28A H 0.0506 0.2162 0.9164 0.098 Uiso 1 1 calc R . .
H28B H -0.0295 0.1161 0.8330 0.098 Uiso 1 1 calc R . .
H28C H -0.0692 0.1393 0.9200 0.098 Uiso 1 1 calc R . .
C29 C -0.2160(3) 0.1422(3) 0.7715(3) 0.0653(10) Uani 1 1 d . . .
H29A H -0.2593 0.1021 0.8024 0.098 Uiso 1 1 calc R . .
H29B H -0.2055 0.1000 0.7215 0.098 Uiso 1 1 calc R . .
H29C H -0.2602 0.1753 0.7477 0.098 Uiso 1 1 calc R . .
C30 C -0.1170(4) 0.2837(3) 0.9145(3) 0.0723(12) Uani 1 1 d . . .
H30A H -0.1603 0.3168 0.8895 0.108 Uiso 1 1 calc R . .
H30B H -0.0415 0.3330 0.9590 0.108 Uiso 1 1 calc R . .
H30C H -0.1625 0.2427 0.9438 0.108 Uiso 1 1 calc R . .
C31 C 0.1071(4) 0.5487(2) 0.8003(2) 0.0598(10) Uani 1 1 d . . .
C35 C 0.0519(2) 0.09015(18) 0.29938(17) 0.0285(5) Uani 1 1 d . . .
C36 C 0.1730(2) 0.1407(2) 0.34331(19) 0.0358(6) Uani 1 1 d . . .
H36 H 0.2043 0.1357 0.3997 0.043 Uiso 1 1 calc R . .
C37 C 0.2486(3) 0.1975(2) 0.3081(2) 0.0442(7) Uani 1 1 d . . .
H37 H 0.3303 0.2294 0.3399 0.053 Uiso 1 1 calc R . .
C38 C 0.2068(3) 0.2085(2) 0.2269(2) 0.0470(8) Uani 1 1 d . C .
C39 C 0.0857(3) 0.1588(2) 0.18418(19) 0.0396(7) Uani 1 1 d . . .
H39 H 0.0553 0.1650 0.1281 0.047 Uiso 1 1 calc R . .
C40 C 0.0065(2) 0.10138(18) 0.21722(17) 0.0307(6) Uani 1 1 d . . .
C41 C -0.1258(3) 0.0597(2) 0.1681(2) 0.0391(7) Uani 1 1 d . . .
C42 C -0.1521(3) 0.0650(3) 0.0723(3) 0.0697(12) Uani 1 1 d . . .
H42A H -0.1221 0.0261 0.0361 0.105 Uiso 1 1 calc R . .
H42B H -0.1141 0.1335 0.0758 0.105 Uiso 1 1 calc R . .
H42C H -0.2370 0.0387 0.0441 0.105 Uiso 1 1 calc R . .
C43 C -0.1728(4) 0.1223(3) 0.2230(3) 0.0713(12) Uani 1 1 d . . .
H43A H -0.2579 0.0949 0.1954 0.107 Uiso 1 1 calc R . .
H43B H -0.1361 0.1898 0.2237 0.107 Uiso 1 1 calc R . .
H43C H -0.1544 0.1220 0.2850 0.107 Uiso 1 1 calc R . .
C44 C -0.1951(3) -0.0475(2) 0.1578(2) 0.0495(8) Uani 1 1 d . . .
H44A H -0.2078 -0.0511 0.2150 0.074 Uiso 1 1 calc R . .
H44B H -0.1511 -0.0845 0.1416 0.074 Uiso 1 1 calc R . .
H44C H -0.2709 -0.0756 0.1102 0.074 Uiso 1 1 calc R . .
C45 C 0.2853(4) 0.2708(3) 0.1842(3) 0.0729(13) Uani 1 1 d . . .
C99 C 0.8229(7) 0.3486(5) 0.4703(6) 0.134(3) Uani 1 1 d . . .
H99A H 0.8575 0.4183 0.4768 0.201 Uiso 1 1 calc R . .
H99B H 0.7869 0.3085 0.4061 0.201 Uiso 1 1 calc R . .
H99C H 0.8842 0.3320 0.4982 0.201 Uiso 1 1 calc R . .
C100 C 0.7321(4) 0.3289(3) 0.5156(3) 0.0659(11) Uani 1 1 d . . .
C101 C 0.6162(5) 0.3061(3) 0.4730(3) 0.0791(13) Uani 1 1 d . . .
H101 H 0.5914 0.2981 0.4108 0.095 Uiso 1 1 calc R . .
C102 C 0.5369(4) 0.2948(3) 0.5187(4) 0.0799(13) Uani 1 1 d . . .
H102 H 0.4582 0.2799 0.4881 0.096 Uiso 1 1 calc R . .
C103 C 0.5691(4) 0.3045(3) 0.6056(4) 0.0778(13) Uani 1 1 d . . .
H103 H 0.5144 0.2981 0.6375 0.093 Uiso 1 1 calc R . .
C104 C 0.6810(5) 0.3237(4) 0.6480(3) 0.0871(15) Uani 1 1 d . . .
H104 H 0.7040 0.3294 0.7097 0.105 Uiso 1 1 calc R . .
C105 C 0.7615(4) 0.3350(3) 0.6035(3) 0.0774(13) Uani 1 1 d . . .
H105 H 0.8390 0.3473 0.6344 0.093 Uiso 1 1 calc R . .
C201 C 0.5006(10) 0.0683(12) 0.0969(13) 0.305(11) Uani 1 1 d . . .
H201 H 0.5066 0.1163 0.1489 0.366 Uiso 1 1 calc R . .
C202 C 0.5406(7) 0.0869(9) 0.0149(10) 0.184(6) Uani 1 1 d . . .
H202 H 0.5735 0.1555 0.0254 0.221 Uiso 1 1 calc R . .
C203 C 0.4544(8) -0.0328(13) 0.0780(13) 0.241(9) Uani 1 1 d . . .
H203 H 0.4237 -0.0648 0.1167 0.289 Uiso 1 1 calc R . .
O1 O 0.12970(14) 0.04354(11) 0.51425(11) 0.0243(4) Uani 1 1 d . . .
O2 O 0.01805(16) -0.13857(12) 0.30784(12) 0.0314(4) Uani 1 1 d . . .
O3 O 0.01485(16) -0.03359(12) 0.66197(12) 0.0293(4) Uani 1 1 d . . .
P1 P 0.09394(6) 0.22221(4) 0.57870(4) 0.02552(17) Uani 1 1 d . . .
Li1 Li 0.0180(4) -0.0606(3) 0.5426(3) 0.0299(9) Uani 1 1 d . . .
Li2 Li -0.1014(4) -0.1020(3) 0.2792(3) 0.0357(10) Uani 1 1 d . . .
Li3 Li 0.1035(4) -0.0141(3) 0.3896(3) 0.0338(10) Uani 1 1 d . . .
C24 C 0.4066(5) 0.3241(4) 0.9241(3) 0.084(2) Uani 0.868(7) 1 d P A 1
H24A H 0.3644 0.2592 0.9276 0.126 Uiso 0.868(7) 1 calc PR A 1
H24B H 0.3509 0.3501 0.9056 0.126 Uiso 0.868(7) 1 calc PR A 1
H24C H 0.4638 0.3687 0.9834 0.126 Uiso 0.868(7) 1 calc PR A 1
C25 C 0.5641(7) 0.2845(5) 0.8868(4) 0.138(4) Uani 0.868(7) 1 d P A 1
H25A H 0.6219 0.3343 0.9438 0.207 Uiso 0.868(7) 1 calc PR A 1
H25B H 0.6028 0.2777 0.8411 0.207 Uiso 0.868(7) 1 calc PR A 1
H25C H 0.5290 0.2214 0.8958 0.207 Uiso 0.868(7) 1 calc PR A 1
C26 C 0.5283(4) 0.4159(3) 0.8476(3) 0.0737(17) Uani 0.868(7) 1 d P A 1
H26A H 0.4696 0.4400 0.8322 0.111 Uiso 0.868(7) 1 calc PR A 1
H26B H 0.5648 0.4109 0.8003 0.111 Uiso 0.868(7) 1 calc PR A 1
H26C H 0.5884 0.4617 0.9053 0.111 Uiso 0.868(7) 1 calc PR A 1
C32 C -0.0008(5) 0.5691(3) 0.8123(3) 0.0654(15) Uani 0.835(7) 1 d P B 1
H32A H 0.0215 0.6396 0.8281 0.098 Uiso 0.835(7) 1 calc PR B 1
H32B H -0.0241 0.5471 0.8605 0.098 Uiso 0.835(7) 1 calc PR B 1
H32C H -0.0666 0.5332 0.7557 0.098 Uiso 0.835(7) 1 calc PR B 1
C33 C 0.1490(7) 0.5949(3) 0.7349(4) 0.079(2) Uani 0.835(7) 1 d P B 1
H33A H 0.1671 0.6647 0.7566 0.119 Uiso 0.835(7) 1 calc PR B 1
H33B H 0.0877 0.5623 0.6757 0.119 Uiso 0.835(7) 1 calc PR B 1
H33C H 0.2196 0.5880 0.7295 0.119 Uiso 0.835(7) 1 calc PR B 1
C34 C 0.1993(5) 0.5945(3) 0.8933(4) 0.0801(19) Uani 0.835(7) 1 d P B 1
H34A H 0.2682 0.5839 0.8890 0.120 Uiso 0.835(7) 1 calc PR B 1
H34B H 0.1672 0.5640 0.9345 0.120 Uiso 0.835(7) 1 calc PR B 1
H34C H 0.2221 0.6652 0.9163 0.120 Uiso 0.835(7) 1 calc PR B 1
C46 C 0.2398(6) 0.3502(5) 0.1697(5) 0.101(3) Uani 0.831(8) 1 d P C 1
H46A H 0.2881 0.3912 0.1419 0.152 Uiso 0.831(8) 1 calc PR C 1
H46B H 0.2452 0.3916 0.2281 0.152 Uiso 0.831(8) 1 calc PR C 1
H46C H 0.1580 0.3165 0.1301 0.152 Uiso 0.831(8) 1 calc PR C 1
C47 C 0.2715(5) 0.2082(5) 0.0928(4) 0.095(3) Uani 0.831(8) 1 d P C 1
H47A H 0.3280 0.2469 0.0685 0.142 Uiso 0.831(8) 1 calc PR C 1
H47B H 0.1918 0.1849 0.0523 0.142 Uiso 0.831(8) 1 calc PR C 1
H47C H 0.2858 0.1518 0.0977 0.142 Uiso 0.831(8) 1 calc PR C 1
C48 C 0.4088(6) 0.3298(7) 0.2457(5) 0.116(4) Uani 0.831(8) 1 d P C 1
H48A H 0.4404 0.2857 0.2624 0.174 Uiso 0.831(8) 1 calc PR C 1
H48B H 0.4110 0.3756 0.3002 0.174 Uiso 0.831(8) 1 calc PR C 1
H48C H 0.4562 0.3668 0.2148 0.174 Uiso 0.831(8) 1 calc PR C 1
C24A C 0.469(4) 0.260(3) 0.924(3) 0.078(10) Uiso 0.132(7) 1 d P A 2
H24D H 0.3987 0.2480 0.9418 0.117 Uiso 0.132(7) 1 calc PR A 2
H24E H 0.5388 0.2990 0.9772 0.117 Uiso 0.132(7) 1 calc PR A 2
H24F H 0.4686 0.1964 0.8954 0.117 Uiso 0.132(7) 1 calc PR A 2
C25A C 0.589(3) 0.358(2) 0.847(2) 0.059(8) Uiso 0.132(7) 1 d P A 2
H25D H 0.5937 0.4045 0.8148 0.089 Uiso 0.132(7) 1 calc PR A 2
H25E H 0.6046 0.3053 0.8138 0.089 Uiso 0.132(7) 1 calc PR A 2
H25F H 0.6479 0.3925 0.9076 0.089 Uiso 0.132(7) 1 calc PR A 2
C26A C 0.454(3) 0.408(3) 0.894(3) 0.085(12) Uiso 0.132(7) 1 d P A 2
H26D H 0.5180 0.4515 0.9501 0.127 Uiso 0.132(7) 1 calc PR A 2
H26E H 0.3790 0.3891 0.9058 0.127 Uiso 0.132(7) 1 calc PR A 2
H26F H 0.4539 0.4419 0.8499 0.127 Uiso 0.132(7) 1 calc PR A 2
C32A C 0.064(4) 0.577(3) 0.724(3) 0.116(14) Uiso 0.165(7) 1 d P B 2
H32D H -0.0211 0.5406 0.6984 0.173 Uiso 0.165(7) 1 calc PR B 2
H32E H 0.0990 0.5608 0.6770 0.173 Uiso 0.165(7) 1 calc PR B 2
H32F H 0.0870 0.6474 0.7445 0.173 Uiso 0.165(7) 1 calc PR B 2
C33A C 0.268(3) 0.600(2) 0.813(2) 0.086(9) Uiso 0.165(7) 1 d P B 2
H33D H 0.3049 0.6713 0.8423 0.128 Uiso 0.165(7) 1 calc PR B 2
H33E H 0.2774 0.5835 0.7533 0.128 Uiso 0.165(7) 1 calc PR B 2
H33F H 0.3058 0.5711 0.8500 0.128 Uiso 0.165(7) 1 calc PR B 2
C34A C 0.119(3) 0.600(3) 0.890(2) 0.095(11) Uiso 0.165(7) 1 d P B 2
H34D H 0.1692 0.6702 0.9053 0.142 Uiso 0.165(7) 1 calc PR B 2
H34E H 0.1550 0.5746 0.9316 0.142 Uiso 0.165(7) 1 calc PR B 2
H34F H 0.0419 0.5908 0.8940 0.142 Uiso 0.165(7) 1 calc PR B 2
C46A C 0.241(2) 0.274(2) 0.1003(18) 0.065(7) Uiso 0.169(8) 1 d P C 2
H46D H 0.1925 0.3101 0.1042 0.097 Uiso 0.169(8) 1 calc PR C 2
H46E H 0.1924 0.2074 0.0573 0.097 Uiso 0.169(8) 1 calc PR C 2
H46F H 0.3052 0.3081 0.0799 0.097 Uiso 0.169(8) 1 calc PR C 2
C47A C 0.376(2) 0.2095(19) 0.1600(19) 0.069(8) Uiso 0.169(8) 1 d P C 2
H47D H 0.3262 0.1403 0.1230 0.104 Uiso 0.169(8) 1 calc PR C 2
H47E H 0.4266 0.2137 0.2167 0.104 Uiso 0.169(8) 1 calc PR C 2
H47F H 0.4250 0.2413 0.1271 0.104 Uiso 0.169(8) 1 calc PR C 2
C48A C 0.389(8) 0.357(7) 0.229(7) 0.25(5) Uiso 0.169(8) 1 d P C 2
H48D H 0.4108 0.3890 0.1852 0.375 Uiso 0.169(8) 1 calc PR C 2
H48E H 0.4513 0.3418 0.2561 0.375 Uiso 0.169(8) 1 calc PR C 2
H48F H 0.3766 0.4017 0.2757 0.375 Uiso 0.169(8) 1 calc PR C 2

loop_
_atom_site_aniso_label
_atom_site_aniso_U_11
_atom_site_aniso_U_22
_atom_site_aniso_U_33
_atom_site_aniso_U_23
_atom_site_aniso_U_13
_atom_site_aniso_U_12
C1 0.0257(12) 0.0244(12) 0.0230(12) 0.0069(9) 0.0086(10) 0.0095(9)
C2 0.0224(11) 0.0226(11) 0.0217(12) 0.0060(9) 0.0084(9) 0.0062(8)
C3 0.0230(12) 0.0273(12) 0.0286(13) 0.0086(9) 0.0105(10) 0.0102(9)
C4 0.0243(12) 0.0347(14) 0.0309(14) 0.0128(10) 0.0060(10) 0.0119(10)
C5 0.0297(13) 0.0293(13) 0.0236(13) 0.0075(10) 0.0051(10) 0.0069(10)
C6 0.0321(13) 0.0240(12) 0.0234(13) 0.0060(9) 0.0082(10) 0.0086(9)
C7 0.0332(13) 0.0255(12) 0.0235(13) 0.0058(9) 0.0059(10) 0.0143(10)
C8 0.0298(13) 0.0290(13) 0.0265(13) 0.0063(10) 0.0058(10) 0.0162(10)
C9 0.0370(14) 0.0431(15) 0.0239(13) 0.0084(11) 0.0078(11) 0.0237(12)
C10 0.0556(18) 0.0475(17) 0.0210(13) 0.0025(11) 0.0091(12) 0.0353(14)
C11 0.0571(18) 0.0357(15) 0.0257(14) 0.0027(11) 0.0061(13) 0.0275(13)
C12 0.0433(15) 0.0263(13) 0.0286(14) 0.0063(10) 0.0060(11) 0.0177(11)
C13 0.0398(14) 0.0250(13) 0.0282(14) 0.0073(10) 0.0134(11) 0.0150(10)
C14 0.0482(17) 0.0462(17) 0.0422(17) 0.0236(13) 0.0153(14) 0.0242(14)
C15 0.078(3) 0.062(2) 0.052(2) 0.0390(18) 0.0249(19) 0.0385(19)
C16 0.078(2) 0.0404(18) 0.060(2) 0.0315(16) 0.038(2) 0.0234(17)
C17 0.052(2) 0.0458(19) 0.060(2) 0.0230(16) 0.0203(17) 0.0021(15)
C18 0.0423(17) 0.0469(18) 0.0400(17) 0.0183(14) 0.0081(14) 0.0060(13)
C19 0.0292(13) 0.0366(15) 0.0374(15) 0.0078(11) 0.0102(11) 0.0184(11)
C20 0.0405(16) 0.0338(16) 0.063(2) 0.0111(14) 0.0160(15) 0.0204(12)
C21 0.0420(17) 0.0582(19) 0.0421(18) 0.0140(14) 0.0193(14) 0.0285(14)
C22 0.0463(18) 0.058(2) 0.051(2) 0.0119(15) 0.0107(15) 0.0354(16)
C23 0.0444(17) 0.0358(16) 0.0298(15) 0.0012(11) -0.0012(13) 0.0124(12)
C27 0.056(2) 0.058(2) 0.0376(17) 0.0148(14) 0.0255(15) 0.0300(16)
C28 0.093(3) 0.085(3) 0.051(2) 0.044(2) 0.038(2) 0.053(2)
C29 0.054(2) 0.076(3) 0.065(3) 0.019(2) 0.037(2) 0.0207(19)
C30 0.093(3) 0.085(3) 0.056(2) 0.021(2) 0.050(2) 0.044(2)
C31 0.097(3) 0.0350(18) 0.0407(19) -0.0011(13) 0.0118(19) 0.0366(18)
C35 0.0383(14) 0.0248(12) 0.0249(13) 0.0102(9) 0.0118(11) 0.0146(10)
C36 0.0371(15) 0.0359(15) 0.0295(14) 0.0112(11) 0.0065(12) 0.0133(11)
C37 0.0344(15) 0.0456(17) 0.0372(17) 0.0111(13) 0.0081(13) 0.0054(12)
C38 0.0437(17) 0.0483(18) 0.0357(17) 0.0149(13) 0.0156(14) 0.0045(13)
C39 0.0452(16) 0.0388(15) 0.0266(14) 0.0159(11) 0.0100(12) 0.0080(12)
C40 0.0362(14) 0.0272(13) 0.0259(13) 0.0100(10) 0.0083(11) 0.0114(10)
C41 0.0371(15) 0.0425(16) 0.0383(16) 0.0229(13) 0.0080(12) 0.0148(12)
C42 0.048(2) 0.090(3) 0.056(2) 0.049(2) -0.0019(17) 0.0096(18)
C43 0.056(2) 0.073(3) 0.093(3) 0.025(2) 0.021(2) 0.040(2)
C44 0.0383(16) 0.0474(18) 0.051(2) 0.0245(15) 0.0022(14) 0.0081(13)
C45 0.061(2) 0.078(3) 0.043(2) 0.0229(19) 0.0186(18) -0.009(2)
C99 0.182(7) 0.101(4) 0.203(8) 0.080(5) 0.145(7) 0.088(5)
C100 0.091(3) 0.043(2) 0.084(3) 0.0290(19) 0.048(3) 0.037(2)
C101 0.114(4) 0.073(3) 0.049(2) 0.024(2) 0.012(3) 0.045(3)
C102 0.058(3) 0.071(3) 0.078(3) 0.014(2) 0.005(2) 0.012(2)
C103 0.077(3) 0.071(3) 0.084(3) 0.037(2) 0.037(3) 0.018(2)
C104 0.115(4) 0.113(4) 0.058(3) 0.045(3) 0.027(3) 0.067(3)
C105 0.072(3) 0.083(3) 0.076(3) 0.022(2) 0.006(2) 0.046(2)
C201 0.100(7) 0.314(17) 0.52(3) 0.274(19) -0.023(12) 0.093(9)
C202 0.073(4) 0.260(13) 0.262(13) 0.217(12) 0.027(7) 0.053(6)
C203 0.083(5) 0.321(18) 0.340(19) 0.265(17) 0.001(9) 0.054(8)
O1 0.0227(8) 0.0245(8) 0.0222(9) 0.0042(6) 0.0066(7) 0.0095(6)
O2 0.0383(10) 0.0269(9) 0.0316(10) 0.0096(7) 0.0144(8) 0.0156(7)
O3 0.0386(10) 0.0264(9) 0.0242(9) 0.0127(7) 0.0114(8) 0.0124(7)
P1 0.0291(3) 0.0219(3) 0.0234(3) 0.0057(2) 0.0075(2) 0.0107(2)
Li1 0.033(2) 0.025(2) 0.027(2) 0.0074(16) 0.0077(18) 0.0108(17)
Li2 0.041(3) 0.031(2) 0.030(2) 0.0097(18) 0.007(2) 0.0143(19)
Li3 0.038(2) 0.038(2) 0.029(2) 0.0114(18) 0.0131(19) 0.0201(19)
C24 0.096(4) 0.072(3) 0.024(2) -0.0063(19) 0.017(2) -0.010(3)
C25 0.138(6) 0.117(5) 0.081(4) -0.050(4) -0.083(5) 0.088(5)
C26 0.069(3) 0.047(2) 0.047(3) 0.0043(18) 0.000(2) -0.017(2)
C32 0.092(4) 0.051(3) 0.065(3) 0.011(2) 0.022(3) 0.052(3)
C33 0.138(6) 0.028(2) 0.089(4) 0.021(2) 0.057(4) 0.042(3)
C34 0.083(4) 0.043(3) 0.072(4) -0.018(2) -0.004(3) 0.022(2)
C46 0.102(5) 0.080(4) 0.107(5) 0.065(4) 0.037(4) 0.002(3)
C47 0.074(4) 0.130(6) 0.055(3) 0.032(3) 0.041(3) 0.007(3)
C48 0.051(3) 0.149(7) 0.070(4) 0.058(4) 0.004(3) -0.042(4)

loop_
_atom_type_symbol
_atom_type_description
_atom_type_scat_dispersion_real
_atom_type_scat_dispersion_imag
_atom_type_scat_source
C C 0.0033 0.0016 'International Tables Vol C Tables 4.2.6.8 and 6.1.1.4'
H H 0.0000 0.0000 'International Tables Vol C Tables 4.2.6.8 and 6.1.1.4'
O O 0.0106 0.0060 'International Tables Vol C Tables 4.2.6.8 and 6.1.1.4'
P P 0.1023 0.0942 'International Tables Vol C Tables 4.2.6.8 and 6.1.1.4'
Li Li -0.0003 0.0001 'International Tables Vol C Tables 4.2.6.8 and 6.1.1.4'

loop_
_geom_angle_atom_site_label_1
_geom_angle_atom_site_label_2
_geom_angle_atom_site_label_3
_geom_angle
_geom_angle_site_symmetry_1
_geom_angle_site_symmetry_3
_geom_angle_publ_flag
C6 C1 C2 121.0(2) . . ?
C6 C1 P1 121.03(19) . . ?
C2 C1 P1 117.91(18) . . ?
C6 C1 Li2 85.72(18) . 2_556 ?
C2 C1 Li2 87.63(18) . 2_556 ?
P1 C1 Li2 99.31(15) . 2_556 ?
O1 C2 C1 119.2(2) . . ?
O1 C2 C3 122.7(2) . . ?
C1 C2 C3 118.0(2) . . ?
O1 C2 Li2 103.95(17) . 2_556 ?
C1 C2 Li2 61.79(16) . 2_556 ?
C3 C2 Li2 101.54(18) . 2_556 ?
C4 C3 C2 117.8(2) . . ?
C4 C3 C19 120.3(2) . . ?
C2 C3 C19 121.7(2) . . ?
C5 C4 C3 124.9(2) . . ?
C5 C4 H4 117.5 . . ?
C3 C4 H4 117.5 . . ?
C6 C5 C4 116.3(2) . . ?
C6 C5 C23 120.2(2) . . ?
C4 C5 C23 123.5(2) . . ?
C5 C6 C1 121.8(2) . . ?
C5 C6 Li2 100.89(19) . 2_556 ?
C1 C6 Li2 63.65(16) . 2_556 ?
C5 C6 H6 119.1 . . ?
C1 C6 H6 119.1 . . ?
Li2 C6 H6 105.2 2_556 . ?
C12 C7 C8 121.4(2) . . ?
C12 C7 P1 124.6(2) . . ?
C8 C7 P1 114.05(18) . . ?
O2 C8 C7 118.6(2) 2_556 . ?
O2 C8 C9 122.9(2) 2_556 . ?
C7 C8 C9 118.5(2) . . ?
O2 C8 Li2 35.15(14) 2_556 2_556 ?
C7 C8 Li2 103.48(19) . 2_556 ?
C9 C8 Li2 125.1(2) . 2_556 ?
C10 C9 C8 117.5(3) . . ?
C10 C9 C27 121.9(2) . . ?
C8 C9 C27 120.7(2) . . ?
C11 C10 C9 124.5(3) . . ?
C11 C10 H10 117.7 . . ?
C9 C10 H10 117.7 . . ?
C12 C11 C10 117.4(3) . . ?
C12 C11 C31 122.0(3) . . ?
C10 C11 C31 120.6(3) . . ?
C11 C12 C7 120.7(3) . . ?
C11 C12 H12 119.7 . . ?
C7 C12 H12 119.7 . . ?
C18 C13 C14 117.8(3) . . ?
C18 C13 P1 125.8(2) . . ?
C14 C13 P1 116.3(2) . . ?
C15 C14 C13 121.3(3) . . ?
C15 C14 H14 119.4 . . ?
C13 C14 H14 119.4 . . ?
C16 C15 C14 120.2(3) . . ?
C16 C15 H15 119.9 . . ?
C14 C15 H15 119.9 . . ?
C15 C16 C17 119.1(3) . . ?
C15 C16 H16 120.5 . . ?
C17 C16 H16 120.5 . . ?
C16 C17 C18 121.0(3) . . ?
C16 C17 H17 119.5 . . ?
C18 C17 H17 119.5 . . ?
C13 C18 C17 120.6(3) . . ?
C13 C18 H18 119.7 . . ?
C17 C18 H18 119.7 . . ?
C20 C19 C22 106.4(2) . . ?
C20 C19 C21 108.4(3) . . ?
C22 C19 C21 108.0(2) . . ?
C20 C19 C3 113.1(2) . . ?
C22 C19 C3 112.0(2) . . ?
C21 C19 C3 108.7(2) . . ?
C19 C20 H20A 109.5 . . ?
C19 C20 H20B 109.5 . . ?
H20A C20 H20B 109.5 . . ?
C19 C20 H20C 109.5 . . ?
H20A C20 H20C 109.5 . . ?
H20B C20 H20C 109.5 . . ?
C19 C21 H21A 109.5 . . ?
C19 C21 H21B 109.5 . . ?
H21A C21 H21B 109.5 . . ?
C19 C21 H21C 109.5 . . ?
H21A C21 H21C 109.5 . . ?
H21B C21 H21C 109.5 . . ?
C19 C22 H22A 109.5 . . ?
C19 C22 H22B 109.5 . . ?
H22A C22 H22B 109.5 . . ?
C19 C22 H22C 109.5 . . ?
H22A C22 H22C 109.5 . . ?
H22B C22 H22C 109.5 . . ?
C25A C23 C26 55.3(12) . . ?
C25A C23 C24 140.6(12) . . ?
C26 C23 C24 108.1(4) . . ?
C25A C23 C25 55.9(12) . . ?
C26 C23 C25 107.9(5) . . ?
C24 C23 C25 110.5(5) . . ?
C25A C23 C26A 102(2) . . ?
C26 C23 C26A 51.5(15) . . ?
C24 C23 C26A 57.5(15) . . ?
C25 C23 C26A 132.3(15) . . ?
C25A C23 C5 109.7(12) . . ?
C26 C23 C5 109.6(3) . . ?
C24 C23 C5 109.7(3) . . ?
C25 C23 C5 111.0(3) . . ?
C26A C23 C5 116.5(15) . . ?
C25A C23 C24A 110.1(19) . . ?
C26 C23 C24A 142.2(15) . . ?
C24 C23 C24A 58.6(15) . . ?
C25 C23 C24A 56.3(15) . . ?
C26A C23 C24A 110(2) . . ?
C5 C23 C24A 108.2(15) . . ?
C29 C27 C28 109.8(3) . . ?
C29 C27 C30 107.6(3) . . ?
C28 C27 C30 107.1(3) . . ?
C29 C27 C9 109.6(3) . . ?
C28 C27 C9 110.7(3) . . ?
C30 C27 C9 111.9(3) . . ?
C27 C28 H28A 109.5 . . ?
C27 C28 H28B 109.5 . . ?
H28A C28 H28B 109.5 . . ?
C27 C28 H28C 109.5 . . ?
H28A C28 H28C 109.5 . . ?
H28B C28 H28C 109.5 . . ?
C27 C29 H29A 109.5 . . ?
C27 C29 H29B 109.5 . . ?
H29A C29 H29B 109.5 . . ?
C27 C29 H29C 109.5 . . ?
H29A C29 H29C 109.5 . . ?
H29B C29 H29C 109.5 . . ?
C27 C30 H30A 109.5 . . ?
C27 C30 H30B 109.5 . . ?
H30A C30 H30B 109.5 . . ?
C27 C30 H30C 109.5 . . ?
H30A C30 H30C 109.5 . . ?
H30B C30 H30C 109.5 . . ?
C34A C31 C33 125.6(15) . . ?
C34A C31 C32A 121(2) . . ?
C33 C31 C32A 39.0(19) . . ?
C34A C31 C34 42.3(16) . . ?
C33 C31 C34 112.2(5) . . ?
C32A C31 C34 140.0(19) . . ?
C34A C31 C11 120.8(15) . . ?
C33 C31 C11 112.7(3) . . ?
C32A C31 C11 109.6(18) . . ?
C34 C31 C11 108.1(3) . . ?
C34A C31 C32 64.3(16) . . ?
C33 C31 C32 107.5(4) . . ?
C32A C31 C32 73(2) . . ?
C34 C31 C32 106.7(4) . . ?
C11 C31 C32 109.5(3) . . ?
C34A C31 C33A 97.3(19) . . ?
C33 C31 C33A 60.8(11) . . ?
C32A C31 C33A 100(2) . . ?
C34 C31 C33A 59.4(11) . . ?
C11 C31 C33A 102.1(10) . . ?
C32 C31 C33A 148.3(10) . . ?
O3 C35 C36 118.3(2) 2_556 . ?
O3 C35 C40 123.9(2) 2_556 . ?
C36 C35 C40 117.8(2) . . ?
C37 C36 C35 122.7(3) . . ?
C37 C36 H36 118.7 . . ?
C35 C36 H36 118.7 . . ?
C36 C37 C38 120.8(3) . . ?
C36 C37 H37 119.6 . . ?
C38 C37 H37 119.6 . . ?
C37 C38 C39 116.1(3) . . ?
C37 C38 C45 123.7(3) . . ?
C39 C38 C45 120.2(3) . . ?
C40 C39 C38 125.0(3) . . ?
C40 C39 H39 117.5 . . ?
C38 C39 H39 117.5 . . ?
C39 C40 C35 117.5(2) . . ?
C39 C40 C41 119.5(2) . . ?
C35 C40 C41 122.8(2) . . ?
C44 C41 C43 108.6(3) . . ?
C44 C41 C40 113.8(2) . . ?
C43 C41 C40 107.6(3) . . ?
C44 C41 C42 106.4(3) . . ?
C43 C41 C42 108.0(3) . . ?
C40 C41 C42 112.3(3) . . ?
C41 C42 H42A 109.5 . . ?
C41 C42 H42B 109.5 . . ?
H42A C42 H42B 109.5 . . ?
C41 C42 H42C 109.5 . . ?
H42A C42 H42C 109.5 . . ?
H42B C42 H42C 109.5 . . ?
C41 C43 H43A 109.5 . . ?
C41 C43 H43B 109.5 . . ?
H43A C43 H43B 109.5 . . ?
C41 C43 H43C 109.5 . . ?
H43A C43 H43C 109.5 . . ?
H43B C43 H43C 109.5 . . ?
C41 C44 H44A 109.5 . . ?
C41 C44 H44B 109.5 . . ?
H44A C44 H44B 109.5 . . ?
C41 C44 H44C 109.5 . . ?
H44A C44 H44C 109.5 . . ?
H44B C44 H44C 109.5 . . ?
C48A C45 C46A 106(4) . . ?
C48A C45 C48 26(4) . . ?
C46A C45 C48 125.9(11) . . ?
C48A C45 C47 118(4) . . ?
C46A C45 C47 50.3(11) . . ?
C48 C45 C47 114.7(5) . . ?
C48A C45 C38 127(4) . . ?
C46A C45 C38 121.6(11) . . ?
C48 C45 C38 112.4(4) . . ?
C47 C45 C38 110.0(4) . . ?
C48A C45 C46 79(4) . . ?
C46A C45 C46 56.7(12) . . ?
C48 C45 C46 104.8(6) . . ?
C47 C45 C46 107.0(5) . . ?
C38 C45 C46 107.4(4) . . ?
C48A C45 C47A 87(5) . . ?
C46A C45 C47A 100.5(15) . . ?
C48 C45 C47A 68.6(10) . . ?
C47 C45 C47A 54.5(9) . . ?
C38 C45 C47A 103.8(9) . . ?
C46 C45 C47A 148.0(9) . . ?
C100 C99 H99A 109.5 . . ?
C100 C99 H99B 109.5 . . ?
H99A C99 H99B 109.5 . . ?
C100 C99 H99C 109.5 . . ?
H99A C99 H99C 109.5 . . ?
H99B C99 H99C 109.5 . . ?
C105 C100 C101 116.8(4) . . ?
C105 C100 C99 120.1(5) . . ?
C101 C100 C99 123.1(5) . . ?
C100 C101 C102 121.4(4) . . ?
C100 C101 H101 119.3 . . ?
C102 C101 H101 119.3 . . ?
C103 C102 C101 120.5(5) . . ?
C103 C102 H102 119.7 . . ?
C101 C102 H102 119.7 . . ?
C102 C103 C104 119.2(5) . . ?
C102 C103 H103 120.4 . . ?
C104 C103 H103 120.4 . . ?
C103 C104 C105 121.2(4) . . ?
C103 C104 H104 119.4 . . ?
C105 C104 H104 119.4 . . ?
C100 C105 C104 120.9(4) . . ?
C100 C105 H105 119.5 . . ?
C104 C105 H105 119.5 . . ?
C203 C201 C202 106.1(17) . . ?
C203 C201 H201 127.0 . . ?
C202 C201 H201 127.0 . . ?
C201 C202 C203 142.4(11) . 2_655 ?
C201 C202 H202 108.8 . . ?
C203 C202 H202 108.8 2_655 . ?
C201 C203 C202 111.5(14) . 2_655 ?
C201 C203 H203 124.2 . . ?
C202 C203 H203 124.2 2_655 . ?
C2 O1 Li3 141.9(2) . . ?
C2 O1 Li1 108.16(19) . . ?
Li3 O1 Li1 103.9(2) . . ?
C2 O1 Li1 123.75(18) . 2_556 ?
Li3 O1 Li1 79.46(19) . 2_556 ?
Li1 O1 Li1 83.62(19) . 2_556 ?
C8 O2 Li3 148.9(2) 2_556 . ?
C8 O2 Li2 120.4(2) 2_556 . ?
Li3 O2 Li2 86.4(2) . . ?
C35 O3 Li2 120.8(2) 2_556 2_556 ?
C35 O3 Li1 131.0(2) 2_556 . ?
Li2 O3 Li1 107.0(2) 2_556 . ?
C35 O3 Li3 96.98(19) 2_556 2_556 ?
Li2 O3 Li3 79.7(2) 2_556 2_556 ?
Li1 O3 Li3 80.65(19) . 2_556 ?
C7 P1 C1 102.60(11) . . ?
C7 P1 C13 104.60(12) . . ?
C1 P1 C13 103.03(12) . . ?
C7 P1 Li1 135.00(14) . 2_556 ?
C1 P1 Li1 96.46(13) . 2_556 ?
C13 P1 Li1 110.23(13) . 2_556 ?
O3 Li1 O1 117.9(2) . . ?
O3 Li1 O1 98.0(2) . 2_556 ?
O1 Li1 O1 96.38(19) . 2_556 ?
O3 Li1 P1 125.1(2) . 2_556 ?
O1 Li1 P1 116.6(2) . 2_556 ?
O1 Li1 P1 81.06(15) 2_556 2_556 ?
O3 Li1 Li3 52.56(16) . 2_556 ?
O1 Li1 Li3 105.6(2) . 2_556 ?
O1 Li1 Li3 47.02(14) 2_556 2_556 ?
P1 Li1 Li3 115.8(2) 2_556 2_556 ?
O3 Li1 Li1 116.6(3) . 2_556 ?
O1 Li1 Li1 50.16(15) . 2_556 ?
O1 Li1 Li1 46.22(14) 2_556 2_556 ?
P1 Li1 Li1 101.9(2) 2_556 2_556 ?
Li3 Li1 Li1 70.7(2) 2_556 2_556 ?
O3 Li1 Li2 36.33(13) . 2_556 ?
O1 Li1 Li2 82.35(17) . 2_556 ?
O1 Li1 Li2 95.84(18) 2_556 2_556 ?
P1 Li1 Li2 160.9(2) 2_556 2_556 ?
Li3 Li1 Li2 52.92(16) 2_556 2_556 ?
Li1 Li1 Li2 89.0(2) 2_556 2_556 ?
O2 Li2 O3 98.5(2) . 2_556 ?
O2 Li2 C1 91.63(19) . 2_556 ?
O3 Li2 C1 116.3(2) 2_556 2_556 ?
O2 Li2 Li3 46.44(16) . . ?
O3 Li2 Li3 53.35(16) 2_556 . ?
C1 Li2 Li3 101.2(2) 2_556 . ?
O2 Li2 C6 101.5(2) . 2_556 ?
O3 Li2 C6 140.9(3) 2_556 2_556 ?
C1 Li2 C6 30.63(9) 2_556 2_556 ?
Li3 Li2 C6 128.5(2) . 2_556 ?
O2 Li2 C8 24.44(10) . 2_556 ?
O3 Li2 C8 122.9(2) 2_556 2_556 ?
C1 Li2 C8 79.32(15) 2_556 2_556 ?
Li3 Li2 C8 70.11(16) . 2_556 ?
C6 Li2 C8 80.21(14) 2_556 2_556 ?
O2 Li2 C2 110.0(2) . 2_556 ?
O3 Li2 C2 88.90(19) 2_556 2_556 ?
C1 Li2 C2 30.59(9) 2_556 2_556 ?
Li3 Li2 C2 96.05(19) . 2_556 ?
C6 Li2 C2 52.70(11) 2_556 2_556 ?
C8 Li2 C2 105.85(17) 2_556 2_556 ?
O2 Li2 Li1 95.9(2) . 2_556 ?
O3 Li2 Li1 36.64(13) 2_556 2_556 ?
C1 Li2 Li1 79.97(16) 2_556 2_556 ?
Li3 Li2 Li1 53.96(16) . 2_556 ?
C6 Li2 Li1 107.59(18) 2_556 2_556 ?
C8 Li2 Li1 113.94(18) 2_556 2_556 ?
C2 Li2 Li1 55.23(13) 2_556 2_556 ?
O2 Li3 O1 134.0(3) . . ?
O2 Li3 O3 93.0(2) . 2_556 ?
O1 Li3 O3 98.7(2) . 2_556 ?
O2 Li3 Li2 47.20(16) . . ?
O1 Li3 Li2 120.2(2) . . ?
O3 Li3 Li2 46.98(15) 2_556 . ?
O2 Li3 Li1 114.3(2) . 2_556 ?
O1 Li3 Li1 53.52(15) . 2_556 ?
O3 Li3 Li1 46.79(14) 2_556 2_556 ?
Li2 Li3 Li1 73.12(19) . 2_556 ?
C23 C24 H24A 109.5 . . ?
C23 C24 H24B 109.5 . . ?
C23 C24 H24C 109.5 . . ?
C23 C25 H25A 109.5 . . ?
C23 C25 H25B 109.5 . . ?
C23 C25 H25C 109.5 . . ?
C23 C26 H26A 109.5 . . ?
C23 C26 H26B 109.5 . . ?
C23 C26 H26C 109.5 . . ?
C31 C32 H32A 109.5 . . ?
C31 C32 H32B 109.5 . . ?
C31 C32 H32C 109.5 . . ?
C31 C33 H33A 109.5 . . ?
C31 C33 H33B 109.5 . . ?
C31 C33 H33C 109.5 . . ?
C31 C34 H34A 109.5 . . ?
C31 C34 H34B 109.5 . . ?
C31 C34 H34C 109.5 . . ?
C45 C46 H46A 109.5 . . ?
C45 C46 H46B 109.5 . . ?
C45 C46 H46C 109.5 . . ?
C45 C47 H47A 109.5 . . ?
C45 C47 H47B 109.5 . . ?
C45 C47 H47C 109.5 . . ?
C45 C48 H48A 109.5 . . ?
C45 C48 H48B 109.5 . . ?
C45 C48 H48C 109.5 . . ?
C23 C24A H24D 109.5 . . ?
C23 C24A H24E 109.5 . . ?
H24D C24A H24E 109.5 . . ?
C23 C24A H24F 109.5 . . ?
H24D C24A H24F 109.5 . . ?
H24E C24A H24F 109.5 . . ?
C23 C25A H25D 109.5 . . ?
C23 C25A H25E 109.5 . . ?
H25D C25A H25E 109.5 . . ?
C23 C25A H25F 109.5 . . ?
H25D C25A H25F 109.5 . . ?
H25E C25A H25F 109.5 . . ?
C23 C26A H26D 109.5 . . ?
C23 C26A H26E 109.5 . . ?
H26D C26A H26E 109.5 . . ?
C23 C26A H26F 109.5 . . ?
H26D C26A H26F 109.5 . . ?
H26E C26A H26F 109.5 . . ?
C31 C32A H32D 109.5 . . ?
C31 C32A H32E 109.5 . . ?
H32D C32A H32E 109.5 . . ?
C31 C32A H32F 109.5 . . ?
H32D C32A H32F 109.5 . . ?
H32E C32A H32F 109.5 . . ?
C31 C33A H33D 109.5 . . ?
C31 C33A H33E 109.5 . . ?
H33D C33A H33E 109.5 . . ?
C31 C33A H33F 109.5 . . ?
H33D C33A H33F 109.5 . . ?
H33E C33A H33F 109.5 . . ?
C31 C34A H34D 109.5 . . ?
C31 C34A H34E 109.5 . . ?
H34D C34A H34E 109.5 . . ?
C31 C34A H34F 109.5 . . ?
H34D C34A H34F 109.5 . . ?
H34E C34A H34F 109.5 . . ?
C45 C46A H46D 109.5 . . ?
C45 C46A H46E 109.5 . . ?
H46D C46A H46E 109.5 . . ?
C45 C46A H46F 109.5 . . ?
H46D C46A H46F 109.5 . . ?
H46E C46A H46F 109.5 . . ?
C45 C47A H47D 109.5 . . ?
C45 C47A H47E 109.5 . . ?
H47D C47A H47E 109.5 . . ?
C45 C47A H47F 109.5 . . ?
H47D C47A H47F 109.5 . . ?
H47E C47A H47F 109.5 . . ?
C45 C48A H48D 109.5 . . ?
C45 C48A H48E 109.5 . . ?
H48D C48A H48E 109.5 . . ?
C45 C48A H48F 109.5 . . ?
H48D C48A H48F 109.5 . . ?
H48E C48A H48F 109.5 . . ?

loop_
_geom_bond_atom_site_label_1
_geom_bond_atom_site_label_2
_geom_bond_distance
_geom_bond_site_symmetry_2
_geom_bond_publ_flag
C1 C6 1.398(3) . ?
C1 C2 1.420(3) . ?
C1 P1 1.829(2) . ?
C2 O1 1.341(3) . ?
C2 C3 1.427(3) . ?
C3 C4 1.395(4) . ?
C3 C19 1.541(3) . ?
C4 C5 1.396(4) . ?
C4 H4 0.9500 . ?
C5 C6 1.392(4) . ?
C5 C23 1.534(4) . ?
C6 H6 0.9500 . ?
C7 C12 1.401(4) . ?
C7 C8 1.408(4) . ?
C7 P1 1.814(3) . ?
C8 O2 1.329(3) . ?
C8 C9 1.428(4) . ?
C9 C10 1.392(4) . ?
C9 C27 1.538(4) . ?
C10 C11 1.390(4) . ?
C10 H10 0.9500 . ?
C11 C12 1.386(4) . ?
C11 C31 1.533(4) . ?
C12 H12 0.9500 . ?
C13 C18 1.379(4) . ?
C13 C14 1.393(4) . ?
C13 P1 1.832(3) . ?
C14 C15 1.383(4) . ?
C14 H14 0.9500 . ?
C15 C16 1.372(5) . ?
C15 H15 0.9500 . ?
C16 C17 1.374(5) . ?
C16 H16 0.9500 . ?
C17 C18 1.387(4) . ?
C17 H17 0.9500 . ?
C18 H18 0.9500 . ?
C19 C20 1.535(4) . ?
C19 C22 1.535(4) . ?
C19 C21 1.533(4) . ?
C20 H20A 0.9800 . ?
C20 H20B 0.9800 . ?
C20 H20C 0.9800 . ?
C21 H21A 0.9800 . ?
C21 H21B 0.9800 . ?
C21 H21C 0.9800 . ?
C22 H22A 0.9800 . ?
C22 H22B 0.9800 . ?
C22 H22C 0.9800 . ?
C23 C25A 1.50(3) . ?
C23 C26 1.520(5) . ?
C23 C24 1.517(6) . ?
C23 C25 1.511(6) . ?
C23 C26A 1.53(4) . ?
C23 C24A 1.56(4) . ?
C27 C29 1.528(5) . ?
C27 C28 1.535(5) . ?
C27 C30 1.537(5) . ?
C28 H28A 0.9800 . ?
C28 H28B 0.9800 . ?
C28 H28C 0.9800 . ?
C29 H29A 0.9800 . ?
C29 H29B 0.9800 . ?
C29 H29C 0.9800 . ?
C30 H30A 0.9800 . ?
C30 H30B 0.9800 . ?
C30 H30C 0.9800 . ?
C31 C34A 1.42(4) . ?
C31 C33 1.495(7) . ?
C31 C32A 1.48(4) . ?
C31 C34 1.521(6) . ?
C31 C32 1.584(6) . ?
C31 C33A 1.89(3) . ?
C35 O3 1.356(3) 2_556 ?
C35 C36 1.399(4) . ?
C35 C40 1.413(4) . ?
C36 C37 1.378(4) . ?
C36 H36 0.9500 . ?
C37 C38 1.384(4) . ?
C37 H37 0.9500 . ?
C38 C39 1.397(4) . ?
C38 C45 1.529(4) . ?
C39 C40 1.386(4) . ?
C39 H39 0.9500 . ?
C40 C41 1.540(4) . ?
C41 C44 1.527(4) . ?
C41 C43 1.536(5) . ?
C41 C42 1.539(4) . ?
C42 H42A 0.9800 . ?
C42 H42B 0.9800 . ?
C42 H42C 0.9800 . ?
C43 H43A 0.9800 . ?
C43 H43B 0.9800 . ?
C43 H43C 0.9800 . ?
C44 H44A 0.9800 . ?
C44 H44B 0.9800 . ?
C44 H44C 0.9800 . ?
C45 C48A 1.40(9) . ?
C45 C46A 1.38(3) . ?
C45 C48 1.493(7) . ?
C45 C47 1.495(7) . ?
C45 C46 1.598(8) . ?
C45 C47A 1.82(3) . ?
C99 C100 1.489(7) . ?
C99 H99A 0.9800 . ?
C99 H99B 0.9800 . ?
C99 H99C 0.9800 . ?
C100 C105 1.358(6) . ?
C100 C101 1.387(7) . ?
C101 C102 1.371(7) . ?
C101 H101 0.9500 . ?
C102 C103 1.330(7) . ?
C102 H102 0.9500 . ?
C103 C104 1.357(7) . ?
C103 H103 0.9500 . ?
C104 C105 1.369(7) . ?
C104 H104 0.9500 . ?
C105 H105 0.9500 . ?
C201 C203 1.393(17) . ?
C201 C202 1.567(19) . ?
C201 H201 0.9500 . ?
C202 C203 1.56(2) 2_655 ?
C202 H202 0.9500 . ?
C203 C202 1.56(2) 2_655 ?
C203 H203 0.9500 . ?
O1 Li3 1.897(5) . ?
O1 Li1 1.960(5) . ?
O1 Li1 2.085(5) 2_556 ?
O2 C8 1.329(3) 2_556 ?
O2 Li3 1.826(5) . ?
O2 Li2 1.849(5) . ?
O3 C35 1.356(3) 2_556 ?
O3 Li2 1.869(5) 2_556 ?
O3 Li1 1.883(5) . ?
O3 Li3 2.051(5) 2_556 ?
P1 Li1 2.467(4) 2_556 ?
Li1 O1 2.085(5) 2_556 ?
Li1 P1 2.467(4) 2_556 ?
Li1 Li3 2.549(6) 2_556 ?
Li1 Li1 2.699(8) 2_556 ?
Li2 O3 1.869(5) 2_556 ?
Li2 Li3 2.515(7) . ?
Li2 Li1 3.017(6) 2_556 ?
Li3 O3 2.051(5) 2_556 ?
Li3 Li1 2.549(6) 2_556 ?
C24 H24A 0.9800 . ?
C24 H24B 0.9800 . ?
C24 H24C 0.9800 . ?
C25 H25A 0.9800 . ?
C25 H25B 0.9800 . ?
C25 H25C 0.9800 . ?
C26 H26A 0.9800 . ?
C26 H26B 0.9800 . ?
C26 H26C 0.9800 . ?
C32 H32A 0.9800 . ?
C32 H32B 0.9800 . ?
C32 H32C 0.9800 . ?
C33 H33A 0.9800 . ?
C33 H33B 0.9800 . ?
C33 H33C 0.9800 . ?
C34 H34A 0.9800 . ?
C34 H34B 0.9800 . ?
C34 H34C 0.9800 . ?
C46 H46A 0.9800 . ?
C46 H46B 0.9800 . ?
C46 H46C 0.9800 . ?
C47 H47A 0.9800 . ?
C47 H47B 0.9800 . ?
C47 H47C 0.9800 . ?
C48 H48A 0.9800 . ?
C48 H48B 0.9800 . ?
C48 H48C 0.9800 . ?
C24A H24D 0.9800 . ?
C24A H24E 0.9800 . ?
C24A H24F 0.9800 . ?
C25A H25D 0.9800 . ?
C25A H25E 0.9800 . ?
C25A H25F 0.9800 . ?
C26A H26D 0.9800 . ?
C26A H26E 0.9800 . ?
C26A H26F 0.9800 . ?
C32A H32D 0.9800 . ?
C32A H32E 0.9800 . ?
C32A H32F 0.9800 . ?
C33A H33D 0.9800 . ?
C33A H33E 0.9800 . ?
C33A H33F 0.9800 . ?
C34A H34D 0.9800 . ?
C34A H34E 0.9800 . ?
C34A H34F 0.9800 . ?
C46A H46D 0.9800 . ?
C46A H46E 0.9800 . ?
C46A H46F 0.9800 . ?
C47A H47D 0.9800 . ?
C47A H47E 0.9800 . ?
C47A H47F 0.9800 . ?
C48A H48D 0.9800 . ?
C48A H48E 0.9800 . ?
C48A H48F 0.9800 . ?

loop_
_geom_torsion_atom_site_label_1
_geom_torsion_atom_site_label_2
_geom_torsion_atom_site_label_3
_geom_torsion_atom_site_label_4
_geom_torsion
_geom_torsion_site_symmetry_1
_geom_torsion_site_symmetry_2
_geom_torsion_site_symmetry_3
_geom_torsion_site_symmetry_4
_geom_torsion_publ_flag
C6 C1 C2 O1 174.3(2) . . . . ?
P1 C1 C2 O1 -8.5(3) . . . . ?
Li2 C1 C2 O1 90.7(2) 2_556 . . . ?
C6 C1 C2 C3 -4.8(3) . . . . ?
P1 C1 C2 C3 172.35(17) . . . . ?
Li2 C1 C2 C3 -88.4(2) 2_556 . . . ?
C6 C1 C2 Li2 83.6(2) . . . 2_556 ?
P1 C1 C2 Li2 -99.28(19) . . . 2_556 ?
O1 C2 C3 C4 -175.0(2) . . . . ?
C1 C2 C3 C4 4.1(3) . . . . ?
Li2 C2 C3 C4 -60.0(2) 2_556 . . . ?
O1 C2 C3 C19 9.3(4) . . . . ?
C1 C2 C3 C19 -171.6(2) . . . . ?
Li2 C2 C3 C19 124.3(2) 2_556 . . . ?
C2 C3 C4 C5 -0.6(4) . . . . ?
C19 C3 C4 C5 175.2(2) . . . . ?
C3 C4 C5 C6 -2.3(4) . . . . ?
C3 C4 C5 C23 -179.3(3) . . . . ?
C4 C5 C6 C1 1.5(4) . . . . ?
C23 C5 C6 C1 178.7(2) . . . . ?
C4 C5 C6 Li2 67.2(3) . . . 2_556 ?
C23 C5 C6 Li2 -115.7(2) . . . 2_556 ?
C2 C1 C6 C5 2.0(4) . . . . ?
P1 C1 C6 C5 -175.08(19) . . . . ?
Li2 C1 C6 C5 86.6(3) 2_556 . . . ?
C2 C1 C6 Li2 -84.6(2) . . . 2_556 ?
P1 C1 C6 Li2 98.3(2) . . . 2_556 ?
C12 C7 C8 O2 -176.7(2) . . . 2_556 ?
P1 C7 C8 O2 4.6(3) . . . 2_556 ?
C12 C7 C8 C9 0.9(4) . . . . ?
P1 C7 C8 C9 -177.82(19) . . . . ?
C12 C7 C8 Li2 -142.5(2) . . . 2_556 ?
P1 C7 C8 Li2 38.8(2) . . . 2_556 ?
O2 C8 C9 C10 176.1(2) 2_556 . . . ?
C7 C8 C9 C10 -1.4(4) . . . . ?
Li2 C8 C9 C10 133.4(2) 2_556 . . . ?
O2 C8 C9 C27 -4.6(4) 2_556 . . . ?
C7 C8 C9 C27 177.9(2) . . . . ?
Li2 C8 C9 C27 -47.2(4) 2_556 . . . ?
C8 C9 C10 C11 0.6(4) . . . . ?
C27 C9 C10 C11 -178.7(3) . . . . ?
C9 C10 C11 C12 0.7(4) . . . . ?
C9 C10 C11 C31 -178.1(3) . . . . ?
C10 C11 C12 C7 -1.3(4) . . . . ?
C31 C11 C12 C7 177.5(3) . . . . ?
C8 C7 C12 C11 0.5(4) . . . . ?
P1 C7 C12 C11 179.1(2) . . . . ?
C18 C13 C14 C15 -0.7(5) . . . . ?
P1 C13 C14 C15 -177.0(3) . . . . ?
C13 C14 C15 C16 0.0(5) . . . . ?
C14 C15 C16 C17 0.7(6) . . . . ?
C15 C16 C17 C18 -0.7(6) . . . . ?
C14 C13 C18 C17 0.7(5) . . . . ?
P1 C13 C18 C17 176.5(3) . . . . ?
C16 C17 C18 C13 0.0(6) . . . . ?
C4 C3 C19 C20 130.7(3) . . . . ?
C2 C3 C19 C20 -53.7(3) . . . . ?
C4 C3 C19 C22 10.5(4) . . . . ?
C2 C3 C19 C22 -173.9(2) . . . . ?
C4 C3 C19 C21 -108.8(3) . . . . ?
C2 C3 C19 C21 66.8(3) . . . . ?
C6 C5 C23 C25A -118.2(13) . . . . ?
C4 C5 C23 C25A 58.8(14) . . . . ?
C6 C5 C23 C26 -59.1(4) . . . . ?
C4 C5 C23 C26 117.8(4) . . . . ?
C6 C5 C23 C24 59.4(4) . . . . ?
C4 C5 C23 C24 -123.7(4) . . . . ?
C6 C5 C23 C25 -178.2(5) . . . . ?
C4 C5 C23 C25 -1.3(6) . . . . ?
C6 C5 C23 C26A -3.3(18) . . . . ?
C4 C5 C23 C26A 173.7(17) . . . . ?
C6 C5 C23 C24A 121.7(17) . . . . ?
C4 C5 C23 C24A -61.3(17) . . . . ?
C10 C9 C27 C29 117.3(3) . . . . ?
C8 C9 C27 C29 -62.1(4) . . . . ?
C10 C9 C27 C28 -121.5(3) . . . . ?
C8 C9 C27 C28 59.2(4) . . . . ?
C10 C9 C27 C30 -2.0(4) . . . . ?
C8 C9 C27 C30 178.7(3) . . . . ?
C12 C11 C31 C34A -156.0(19) . . . . ?
C10 C11 C31 C34A 23(2) . . . . ?
C12 C11 C31 C33 13.3(6) . . . . ?
C10 C11 C31 C33 -168.0(4) . . . . ?
C12 C11 C31 C32A 55(2) . . . . ?
C10 C11 C31 C32A -126(2) . . . . ?
C12 C11 C31 C34 -111.3(4) . . . . ?
C10 C11 C31 C34 67.4(5) . . . . ?
C12 C11 C31 C32 132.8(3) . . . . ?
C10 C11 C31 C32 -48.4(4) . . . . ?
C12 C11 C31 C33A -49.8(11) . . . . ?
C10 C11 C31 C33A 128.9(11) . . . . ?
O3 C35 C36 C37 177.9(3) 2_556 . . . ?
C40 C35 C36 C37 -2.3(4) . . . . ?
C35 C36 C37 C38 1.2(5) . . . . ?
C36 C37 C38 C39 -0.3(5) . . . . ?
C36 C37 C38 C45 179.6(3) . . . . ?
C37 C38 C39 C40 0.5(5) . . . . ?
C45 C38 C39 C40 -179.3(3) . . . . ?
C38 C39 C40 C35 -1.6(5) . . . . ?
C38 C39 C40 C41 173.6(3) . . . . ?
O3 C35 C40 C39 -177.8(2) 2_556 . . . ?
C36 C35 C40 C39 2.4(4) . . . . ?
O3 C35 C40 C41 7.2(4) 2_556 . . . ?
C36 C35 C40 C41 -172.7(2) . . . . ?
C39 C40 C41 C44 136.7(3) . . . . ?
C35 C40 C41 C44 -48.4(4) . . . . ?
C39 C40 C41 C43 -103.0(3) . . . . ?
C35 C40 C41 C43 71.9(3) . . . . ?
C39 C40 C41 C42 15.8(4) . . . . ?
C35 C40 C41 C42 -169.3(3) . . . . ?
C37 C38 C45 C48A -33(6) . . . . ?
C39 C38 C45 C48A 146(6) . . . . ?
C37 C38 C45 C46A 175.6(15) . . . . ?
C39 C38 C45 C46A -4.6(15) . . . . ?
C37 C38 C45 C48 -8.4(8) . . . . ?
C39 C38 C45 C48 171.4(6) . . . . ?
C37 C38 C45 C47 120.7(5) . . . . ?
C39 C38 C45 C47 -59.5(6) . . . . ?
C37 C38 C45 C46 -123.2(4) . . . . ?
C39 C38 C45 C46 56.6(5) . . . . ?
C37 C38 C45 C47A 63.8(10) . . . . ?
C39 C38 C45 C47A -116.3(10) . . . . ?
C105 C100 C101 C102 2.9(6) . . . . ?
C99 C100 C101 C102 -175.7(4) . . . . ?
C100 C101 C102 C103 -0.7(7) . . . . ?
C101 C102 C103 C104 -1.4(7) . . . . ?
C102 C103 C104 C105 1.2(8) . . . . ?
C101 C100 C105 C104 -3.1(7) . . . . ?
C99 C100 C105 C104 175.6(5) . . . . ?
C103 C104 C105 C100 1.1(8) . . . . ?
C203 C201 C202 C203 0.5(16) . . . 2_655 ?
C202 C201 C203 C202 -0.3(11) . . . 2_655 ?
C1 C2 O1 Li3 117.2(3) . . . . ?
C3 C2 O1 Li3 -63.7(4) . . . . ?
Li2 C2 O1 Li3 -177.5(3) 2_556 . . . ?
C1 C2 O1 Li1 -96.9(2) . . . . ?
C3 C2 O1 Li1 82.1(3) . . . . ?
Li2 C2 O1 Li1 -31.7(2) 2_556 . . . ?
C1 C2 O1 Li1 -2.4(3) . . . 2_556 ?
C3 C2 O1 Li1 176.6(2) . . . 2_556 ?
Li2 C2 O1 Li1 62.8(2) 2_556 . . 2_556 ?
C12 C7 P1 C1 109.2(2) . . . . ?
C8 C7 P1 C1 -72.1(2) . . . . ?
C12 C7 P1 C13 1.9(3) . . . . ?
C8 C7 P1 C13 -179.37(19) . . . . ?
C12 C7 P1 Li1 -138.0(2) . . . 2_556 ?
C8 C7 P1 Li1 40.6(3) . . . 2_556 ?
C6 C1 P1 C7 -31.6(2) . . . . ?
C2 C1 P1 C7 151.28(19) . . . . ?
Li2 C1 P1 C7 59.03(16) 2_556 . . . ?
C6 C1 P1 C13 76.9(2) . . . . ?
C2 C1 P1 C13 -100.2(2) . . . . ?
Li2 C1 P1 C13 167.50(14) 2_556 . . . ?
C6 C1 P1 Li1 -170.5(2) . . . 2_556 ?
C2 C1 P1 Li1 12.3(2) . . . 2_556 ?
Li2 C1 P1 Li1 -79.95(16) 2_556 . . 2_556 ?
C18 C13 P1 C7 84.1(3) . . . . ?
C14 C13 P1 C7 -99.9(2) . . . . ?
C18 C13 P1 C1 -22.8(3) . . . . ?
C14 C13 P1 C1 153.1(2) . . . . ?
C18 C13 P1 Li1 -124.8(3) . . . 2_556 ?
C14 C13 P1 Li1 51.1(3) . . . 2_556 ?
C35 O3 Li1 O1 179.9(2) 2_556 . . . ?
Li2 O3 Li1 O1 12.7(3) 2_556 . . . ?
Li3 O3 Li1 O1 88.7(3) 2_556 . . . ?
C35 O3 Li1 O1 78.2(3) 2_556 . . 2_556 ?
Li2 O3 Li1 O1 -89.0(2) 2_556 . . 2_556 ?
Li3 O3 Li1 O1 -12.90(18) 2_556 . . 2_556 ?
C35 O3 Li1 P1 -6.4(4) 2_556 . . 2_556 ?
Li2 O3 Li1 P1 -173.7(2) 2_556 . . 2_556 ?
Li3 O3 Li1 P1 -97.6(3) 2_556 . . 2_556 ?
C35 O3 Li1 Li3 91.1(3) 2_556 . . 2_556 ?
Li2 O3 Li1 Li3 -76.1(2) 2_556 . . 2_556 ?
C35 O3 Li1 Li1 122.9(3) 2_556 . . 2_556 ?
Li2 O3 Li1 Li1 -44.3(3) 2_556 . . 2_556 ?
Li3 O3 Li1 Li1 31.8(3) 2_556 . . 2_556 ?
C35 O3 Li1 Li2 167.2(3) 2_556 . . 2_556 ?
Li3 O3 Li1 Li2 76.1(2) 2_556 . . 2_556 ?
C2 O1 Li1 O3 20.9(3) . . . . ?
Li3 O1 Li1 O3 180.0(2) . . . . ?
Li1 O1 Li1 O3 -102.6(3) 2_556 . . . ?
C2 O1 Li1 O1 123.48(19) . . . 2_556 ?
Li3 O1 Li1 O1 -77.5(2) . . . 2_556 ?
Li1 O1 Li1 O1 0.0 2_556 . . 2_556 ?
C2 O1 Li1 P1 -153.34(19) . . . 2_556 ?
Li3 O1 Li1 P1 5.7(3) . . . 2_556 ?
Li1 O1 Li1 P1 83.2(2) 2_556 . . 2_556 ?
C2 O1 Li1 Li3 76.4(2) . . . 2_556 ?
Li3 O1 Li1 Li3 -124.53(17) . . . 2_556 ?
Li1 O1 Li1 Li3 -47.07(16) 2_556 . . 2_556 ?
C2 O1 Li1 Li1 123.48(19) . . . 2_556 ?
Li3 O1 Li1 Li1 -77.5(2) . . . 2_556 ?
C2 O1 Li1 Li2 28.41(19) . . . 2_556 ?
Li3 O1 Li1 Li2 -172.52(18) . . . 2_556 ?
Li1 O1 Li1 Li2 -95.06(18) 2_556 . . 2_556 ?
C8 O2 Li2 O3 176.2(2) 2_556 . . 2_556 ?
Li3 O2 Li2 O3 13.0(2) . . . 2_556 ?
C8 O2 Li2 C1 59.3(3) 2_556 . . 2_556 ?
Li3 O2 Li2 C1 -104.0(2) . . . 2_556 ?
C8 O2 Li2 Li3 163.3(3) 2_556 . . . ?
C8 O2 Li2 C6 30.0(3) 2_556 . . 2_556 ?
Li3 O2 Li2 C6 -133.2(2) . . . 2_556 ?
Li3 O2 Li2 C8 -163.3(3) . . . 2_556 ?
C8 O2 Li2 C2 84.3(3) 2_556 . . 2_556 ?
Li3 O2 Li2 C2 -79.0(2) . . . 2_556 ?
C8 O2 Li2 Li1 139.4(2) 2_556 . . 2_556 ?
Li3 O2 Li2 Li1 -23.9(2) . . . 2_556 ?
C8 O2 Li3 O1 -57.8(6) 2_556 . . . ?
Li2 O2 Li3 O1 93.4(4) . . . . ?
C8 O2 Li3 O3 -162.9(3) 2_556 . . 2_556 ?
Li2 O2 Li3 O3 -11.7(2) . . . 2_556 ?
C8 O2 Li3 Li2 -151.2(5) 2_556 . . . ?
C8 O2 Li3 Li1 -119.7(4) 2_556 . . 2_556 ?
Li2 O2 Li3 Li1 31.5(3) . . . 2_556 ?
C2 O1 Li3 O2 137.4(3) . . . . ?
Li1 O1 Li3 O2 -9.2(4) . . . . ?
Li1 O1 Li3 O2 -89.9(4) 2_556 . . . ?
C2 O1 Li3 O3 -119.8(3) . . . 2_556 ?
Li1 O1 Li3 O3 93.5(2) . . . 2_556 ?
Li1 O1 Li3 O3 12.87(18) 2_556 . . 2_556 ?
C2 O1 Li3 Li2 -164.6(3) . . . . ?
Li1 O1 Li3 Li2 48.7(3) . . . . ?
Li1 O1 Li3 Li2 -31.9(2) 2_556 . . . ?
C2 O1 Li3 Li1 -132.7(3) . . . 2_556 ?
Li1 O1 Li3 Li1 80.7(2) . . . 2_556 ?
O3 Li2 Li3 O2 -163.9(3) 2_556 . . . ?
C1 Li2 Li3 O2 81.5(2) 2_556 . . . ?
C6 Li2 Li3 O2 66.0(3) 2_556 . . . ?
C8 Li2 Li3 O2 7.28(12) 2_556 . . . ?
C2 Li2 Li3 O2 112.0(2) 2_556 . . . ?
Li1 Li2 Li3 O2 150.1(2) 2_556 . . . ?
O2 Li2 Li3 O1 -123.7(3) . . . . ?
O3 Li2 Li3 O1 72.3(3) 2_556 . . . ?
C1 Li2 Li3 O1 -42.3(3) 2_556 . . . ?
C6 Li2 Li3 O1 -57.8(4) 2_556 . . . ?
C8 Li2 Li3 O1 -116.5(3) 2_556 . . . ?
C2 Li2 Li3 O1 -11.8(3) 2_556 . . . ?
Li1 Li2 Li3 O1 26.4(2) 2_556 . . . ?
O2 Li2 Li3 O3 163.9(3) . . . 2_556 ?
C1 Li2 Li3 O3 -114.6(2) 2_556 . . 2_556 ?
C6 Li2 Li3 O3 -130.1(3) 2_556 . . 2_556 ?
C8 Li2 Li3 O3 171.2(2) 2_556 . . 2_556 ?
C2 Li2 Li3 O3 -84.09(18) 2_556 . . 2_556 ?
Li1 Li2 Li3 O3 -45.94(16) 2_556 . . 2_556 ?
O2 Li2 Li3 Li1 -150.1(2) . . . 2_556 ?
O3 Li2 Li3 Li1 45.94(16) 2_556 . . 2_556 ?
C1 Li2 Li3 Li1 -68.67(19) 2_556 . . 2_556 ?
C6 Li2 Li3 Li1 -84.2(3) 2_556 . . 2_556 ?
C8 Li2 Li3 Li1 -142.85(18) 2_556 . . 2_556 ?
C2 Li2 Li3 Li1 -38.15(16) 2_556 . . 2_556 ?
